data_7052017
loop_
_publ_author_name
'Zheng, Zhanjiang'
'Elmkaddem, Mohammed Kamal'
'Fischmeister, C\'edric'
'Roisnel, Thierry'
'Thomas, Christophe M.'
'Carpentier, Jean-Fran\,cois'
'Renaud, Jean-Luc'

_publ_section_title
;
 Synthesis of new dipyridinylamine and dipyridinylmethane ligands and
 their coordination chemistry with Mg(ii) and Zn(ii)
;
_journal_issue 12
_journal_name_full 'New Journal of Chemistry'
_journal_page_first 2150
_journal_paper_doi 10.1039/b807258b
_journal_volume 32
_journal_year 2008
_chemical_compound_source 'synthesis as described'
_chemical_formula_moiety 'C40 H58 N6 Zn2'
_chemical_formula_sum 'C40 H58 N6 Zn2'
_chemical_formula_weight 753.66
_chemical_name_systematic
;
?
;
_space_group_IT_number 15
_symmetry_cell_setting monoclinic
_symmetry_Int_Tables_number 15
_symmetry_space_group_name_Hall '-C 2yc'
_symmetry_space_group_name_H-M 'C 1 2/c 1'
_atom_sites_solution_hydrogens geom
_atom_sites_solution_primary direct
_atom_sites_solution_secondary difmap
_audit_conform_dict_location ftp://ftp.iucr.org/pub/cif_core.dic
_audit_conform_dict_name cif_core.dic
_audit_conform_dict_version 2.3
_audit_creation_date 2006-10-30T14:18:22-00:00
_audit_creation_method 'WinGX routine CIF_UPDATE'
_cell_angle_alpha 90
_cell_angle_beta 96.67
_cell_angle_gamma 90
_cell_formula_units_Z 4
_cell_length_a 25.7160(19)
_cell_length_b 9.9469(12)
_cell_length_c 15.7295(14)
_cell_measurement_reflns_used 5253
_cell_measurement_temperature 100(2)
_cell_measurement_theta_max 27.39
_cell_measurement_theta_min 2.19
_cell_measurement_wavelength 0.71073
_cell_volume 3996.3(7)
_computing_cell_refinement 'Bruker SMART'
_computing_data_collection 'Bruker SMART'
_computing_data_reduction 'Bruker SAINT'
_computing_molecular_graphics 'Ortep-3 for Windows (Farrugia, 1997)'
_computing_publication_material 'WinGX publication routines (Farrugia, 1999)'
_computing_structure_refinement 'SHELXL-97 (Sheldrick, 1997)'
_computing_structure_solution 'SIR97 (Altomare et al., 1999)'
_diffrn_ambient_temperature 100(2)
_diffrn_detector 'CCD plate'
_diffrn_measured_fraction_theta_full 0.993
_diffrn_measured_fraction_theta_max 0.993
_diffrn_measurement_device_type 'APEXII, Bruker-AXS'
_diffrn_measurement_method 'CCD rotation images, thin slices'
_diffrn_radiation_monochromator graphite
_diffrn_radiation_probe x-ray
_diffrn_radiation_type MoK\a
_diffrn_radiation_wavelength 0.71073
_diffrn_reflns_av_R_equivalents 0.0534
_diffrn_reflns_av_unetI/netI 0.0473
_diffrn_reflns_limit_h_max 33
_diffrn_reflns_limit_h_min -33
_diffrn_reflns_limit_k_max 12
_diffrn_reflns_limit_k_min -12
_diffrn_reflns_limit_l_max 20
_diffrn_reflns_limit_l_min -20
_diffrn_reflns_number 18459
_diffrn_reflns_theta_full 27.58
_diffrn_reflns_theta_max 27.58
_diffrn_reflns_theta_min 2.51
_exptl_absorpt_coefficient_mu 1.235
_exptl_absorpt_correction_T_max 0.884
_exptl_absorpt_correction_T_min 0.574
_exptl_absorpt_correction_type multi-scan
_exptl_absorpt_process_details
;
[Sheldrick, G.M. (2002). SADABS Bruker AXS Inc., Madison, Wisconsin, USA]
;
_exptl_crystal_colour colorless
_exptl_crystal_density_diffrn 1.253
_exptl_crystal_density_method 'not measured'
_exptl_crystal_description stick
_exptl_crystal_F_000 1600
_exptl_crystal_size_max 0.45
_exptl_crystal_size_mid 0.12
_exptl_crystal_size_min 0.1
_refine_diff_density_max 0.398
_refine_diff_density_min -0.515
_refine_diff_density_rms 0.072
_refine_ls_extinction_method none
_refine_ls_goodness_of_fit_ref 1.011
_refine_ls_hydrogen_treatment constr
_refine_ls_matrix_type full
_refine_ls_number_parameters 217
_refine_ls_number_reflns 4595
_refine_ls_number_restraints 0
_refine_ls_restrained_S_all 1.011
_refine_ls_R_factor_all 0.0443
_refine_ls_R_factor_gt 0.0331
_refine_ls_shift/su_max 0.002
_refine_ls_shift/su_mean 0
_refine_ls_structure_factor_coef Fsqd
_refine_ls_weighting_details 'calc w=1/[\s^2^(Fo^2^)+(0.0604P)^2^+0.0000P] where P=(Fo^2^+2Fc^2^)/3'
_refine_ls_weighting_scheme calc
_refine_ls_wR_factor_gt 0.0904
_refine_ls_wR_factor_ref 0.0983
_reflns_number_gt 3779
_reflns_number_total 4595
_reflns_threshold_expression >2sigma(I)
_cod_data_source_file b807258b.txt
_cod_data_source_block job1
_cod_original_sg_symbol_H-M 'C 2/c'
_cod_database_code 7052017

loop_
_symmetry_equiv_pos_as_xyz
'x, y, z'
'-x, y, -z+1/2'
'x+1/2, y+1/2, z'
'-x+1/2, y+1/2, -z+1/2'
'-x, -y, -z'
'x, -y, z-1/2'
'-x+1/2, -y+1/2, -z'
'x+1/2, -y+1/2, z-1/2'

loop_
_atom_site_label
_atom_site_type_symbol
_atom_site_fract_x
_atom_site_fract_y
_atom_site_fract_z
_atom_site_U_iso_or_equiv
_atom_site_adp_type
_atom_site_occupancy
_atom_site_calc_flag
_atom_site_refinement_flags
_atom_site_disorder_assembly
_atom_site_disorder_group
Zn1 Zn 0.531629(8) 0.16222(2) 0.336168(12) 0.01333(9) Uani 1 d . . .
C1 C 0.58012(8) 0.2552(2) 0.42304(13) 0.0241(4) Uani 1 d . . .
H1A H 0.5816 0.3515 0.4075 0.029 Uiso 1 calc R . .
H1B H 0.5661 0.2494 0.4789 0.029 Uiso 1 calc R . .
C2 C 0.63562(9) 0.1985(3) 0.43285(14) 0.0315(5) Uani 1 d . . .
H2A H 0.6574 0.2488 0.4772 0.047 Uiso 1 calc R . .
H2B H 0.6504 0.2066 0.3784 0.047 Uiso 1 calc R . .
H2C H 0.6347 0.1035 0.4493 0.047 Uiso 1 calc R . .
N10 N 0.54739(6) 0.16859(14) 0.19658(9) 0.0124(3) Uani 1 d . . .
N11 N 0.62951(6) 0.26317(16) 0.18015(9) 0.0154(3) Uani 1 d . . .
C11 C 0.57740(7) 0.27474(18) 0.16890(10) 0.0134(4) Uani 1 d . . .
C12 C 0.55251(8) 0.3907(2) 0.13427(11) 0.0176(4) Uani 1 d . . .
H12 H 0.5154 0.3981 0.1276 0.021 Uiso 1 calc R . .
C13 C 0.58324(8) 0.4935(2) 0.11023(12) 0.0205(4) Uani 1 d . . .
H13 H 0.5674 0.5735 0.0866 0.025 Uiso 1 calc R . .
C14 C 0.63739(8) 0.4811(2) 0.12037(12) 0.0200(4) Uani 1 d . . .
H14 H 0.6589 0.5514 0.1033 0.024 Uiso 1 calc R . .
C15 C 0.65920(8) 0.3645(2) 0.15578(12) 0.0181(4) Uani 1 d . . .
C16 C 0.71794(9) 0.3400(2) 0.17228(15) 0.0252(5) Uani 1 d . . .
C17 C 0.73118(9) 0.2069(3) 0.13284(19) 0.0401(6) Uani 1 d . . .
H17A H 0.711 0.1348 0.1559 0.06 Uiso 1 calc R . .
H17B H 0.7687 0.1886 0.1466 0.06 Uiso 1 calc R . .
H17C H 0.7225 0.2113 0.0706 0.06 Uiso 1 calc R . .
C18 C 0.74985(9) 0.4506(3) 0.13589(18) 0.0399(6) Uani 1 d . . .
H18A H 0.7416 0.5372 0.1608 0.06 Uiso 1 calc R . .
H18B H 0.7412 0.4542 0.0736 0.06 Uiso 1 calc R . .
H18C H 0.7873 0.4315 0.1498 0.06 Uiso 1 calc R . .
C19 C 0.73276(10) 0.3336(3) 0.27034(17) 0.0476(8) Uani 1 d . . .
H19A H 0.7248 0.42 0.2959 0.071 Uiso 1 calc R . .
H19B H 0.7702 0.3146 0.283 0.071 Uiso 1 calc R . .
H19C H 0.7126 0.2622 0.2943 0.071 Uiso 1 calc R . .
N20 N 0.56107(6) -0.01563(15) 0.28250(9) 0.0117(3) Uani 1 d . . .
C21 C 0.57176(7) 0.04364(19) 0.20907(10) 0.0123(4) Uani 1 d . . .
C22 C 0.60166(7) -0.02000(19) 0.15225(11) 0.0137(4) Uani 1 d . . .
H22 H 0.61 0.0243 0.1021 0.016 Uiso 1 calc R . .
C23 C 0.61862(8) -0.14840(19) 0.17117(11) 0.0155(4) Uani 1 d . . .
H23 H 0.6384 -0.1952 0.1332 0.019 Uiso 1 calc R . .
C24 C 0.60692(7) -0.2101(2) 0.24597(11) 0.0160(4) Uani 1 d . . .
H24 H 0.6185 -0.2993 0.2589 0.019 Uiso 1 calc R . .
C25 C 0.57821(7) -0.14085(19) 0.30189(11) 0.0137(4) Uani 1 d . . .
C26 C 0.56736(7) -0.2046(2) 0.38652(11) 0.0146(4) Uani 1 d . . .
C27 C 0.53801(9) -0.3369(2) 0.36829(14) 0.0257(5) Uani 1 d . . .
H27A H 0.5312 -0.3783 0.4224 0.039 Uiso 1 calc R . .
H27B H 0.5593 -0.3978 0.3377 0.039 Uiso 1 calc R . .
H27C H 0.5047 -0.3193 0.3331 0.039 Uiso 1 calc R . .
C28 C 0.62006(8) -0.2313(2) 0.44048(11) 0.0221(4) Uani 1 d . . .
H28A H 0.6139 -0.2725 0.495 0.033 Uiso 1 calc R . .
H28B H 0.6388 -0.1461 0.4515 0.033 Uiso 1 calc R . .
H28C H 0.6411 -0.2921 0.4094 0.033 Uiso 1 calc R . .
C29 C 0.53446(8) -0.1144(2) 0.43777(12) 0.0204(4) Uani 1 d . . .
H29A H 0.5287 -0.1594 0.4913 0.031 Uiso 1 calc R . .
H29B H 0.5007 -0.0964 0.4041 0.031 Uiso 1 calc R . .
H29C H 0.5529 -0.0293 0.4508 0.031 Uiso 1 calc R . .

loop_
_atom_site_aniso_label
_atom_site_aniso_U_11
_atom_site_aniso_U_22
_atom_site_aniso_U_33
_atom_site_aniso_U_23
_atom_site_aniso_U_13
_atom_site_aniso_U_12
Zn1 0.01278(14) 0.01447(14) 0.01297(13) -0.00245(7) 0.00254(9) -0.00034(9)
C1 0.0222(11) 0.0235(11) 0.0260(10) -0.0081(8) -0.0002(8) -0.0026(9)
C2 0.0228(12) 0.0442(14) 0.0264(11) -0.0023(10) -0.0016(9) -0.0055(11)
N10 0.0129(8) 0.0109(8) 0.0137(7) 0.0019(5) 0.0035(6) 0.0004(6)
N11 0.0150(8) 0.0163(9) 0.0151(7) -0.0007(6) 0.0029(6) -0.0012(7)
C11 0.0160(9) 0.0120(9) 0.0126(8) -0.0031(7) 0.0039(6) -0.0016(8)
C12 0.0175(10) 0.0155(10) 0.0206(9) 0.0015(7) 0.0052(7) 0.0022(8)
C13 0.0260(11) 0.0135(10) 0.0233(9) 0.0040(7) 0.0078(8) 0.0029(9)
C14 0.0234(11) 0.0139(10) 0.0243(9) -0.0001(7) 0.0103(8) -0.0052(8)
C15 0.0179(10) 0.0197(10) 0.0178(9) -0.0024(7) 0.0063(7) -0.0021(8)
C16 0.0175(11) 0.0251(12) 0.0335(11) 0.0014(9) 0.0051(9) -0.0058(9)
C17 0.0190(12) 0.0297(13) 0.0731(18) -0.0010(13) 0.0115(12) 0.0007(11)
C18 0.0218(12) 0.0321(14) 0.0683(17) 0.0041(12) 0.0155(11) -0.0073(11)
C19 0.0239(13) 0.077(2) 0.0393(14) 0.0062(13) -0.0068(11) -0.0130(13)
N20 0.0105(7) 0.0129(8) 0.0115(6) -0.0004(5) 0.0005(5) -0.0011(6)
C21 0.0094(8) 0.0133(9) 0.0137(8) -0.0002(6) -0.0009(6) -0.0010(7)
C22 0.0129(9) 0.0167(10) 0.0118(7) -0.0006(7) 0.0025(6) -0.0007(8)
C23 0.0133(9) 0.0184(10) 0.0150(8) -0.0032(7) 0.0026(7) 0.0015(8)
C24 0.0159(9) 0.0132(9) 0.0184(8) -0.0001(7) -0.0001(7) 0.0036(8)
C25 0.0113(9) 0.0170(10) 0.0121(8) 0.0005(7) -0.0014(7) -0.0020(8)
C26 0.0145(9) 0.0160(9) 0.0130(8) 0.0042(7) 0.0010(7) 0.0015(8)
C27 0.0342(13) 0.0203(12) 0.0231(10) 0.0053(8) 0.0059(9) -0.0064(9)
C28 0.0183(10) 0.0310(12) 0.0170(9) 0.0077(8) 0.0019(8) 0.0070(9)
C29 0.0219(10) 0.0246(11) 0.0162(8) 0.0070(8) 0.0086(7) 0.0046(9)

loop_
_atom_type_symbol
_atom_type_description
_atom_type_scat_dispersion_real
_atom_type_scat_dispersion_imag
_atom_type_scat_source
C C 0.0033 0.0016 'International Tables Vol C Tables 4.2.6.8 and 6.1.1.4'
H H 0 0 'International Tables Vol C Tables 4.2.6.8 and 6.1.1.4'
N N 0.0061 0.0033 'International Tables Vol C Tables 4.2.6.8 and 6.1.1.4'
Zn Zn 0.2839 1.4301 'International Tables Vol C Tables 4.2.6.8 and 6.1.1.4'

loop_
_geom_angle_atom_site_label_1
_geom_angle_atom_site_label_2
_geom_angle_atom_site_label_3
_geom_angle
_geom_angle_site_symmetry_1
_geom_angle_site_symmetry_3
_geom_angle_publ_flag
C1 Zn1 N10 133.85(8) . 2_655 ?
C1 Zn1 N20 115.98(7) . . ?
N10 Zn1 N20 108.33(6) 2_655 . ?
C1 Zn1 N10 119.08(8) . . ?
N10 Zn1 N10 92.25(6) 2_655 . ?
N20 Zn1 N10 62.07(5) . . ?
C1 Zn1 Zn1 149.46(7) . 2_655 ?
N10 Zn1 Zn1 49.50(4) 2_655 2_655 ?
N20 Zn1 Zn1 79.78(4) . 2_655 ?
N10 Zn1 Zn1 42.85(4) . 2_655 ?
C2 C1 Zn1 113.94(15) . . ?
C2 C1 H1A 108.8 . . ?
Zn1 C1 H1A 108.8 . . ?
C2 C1 H1B 108.8 . . ?
Zn1 C1 H1B 108.8 . . ?
H1A C1 H1B 107.7 . . ?
C1 C2 H2A 109.5 . . ?
C1 C2 H2B 109.5 . . ?
H2A C2 H2B 109.5 . . ?
C1 C2 H2C 109.5 . . ?
H2A C2 H2C 109.5 . . ?
H2B C2 H2C 109.5 . . ?
C21 N10 C11 117.30(15) . . ?
C21 N10 Zn1 115.22(11) . 2_655 ?
C11 N10 Zn1 120.78(12) . 2_655 ?
C21 N10 Zn1 88.10(10) . . ?
C11 N10 Zn1 118.97(11) . . ?
Zn1 N10 Zn1 87.65(6) 2_655 . ?
C11 N11 C15 119.40(17) . . ?
N11 C11 C12 121.96(17) . . ?
N11 C11 N10 118.18(16) . . ?
C12 C11 N10 119.80(17) . . ?
C13 C12 C11 118.02(18) . . ?
C13 C12 H12 121 . . ?
C11 C12 H12 121 . . ?
C12 C13 C14 120.25(19) . . ?
C12 C13 H13 119.9 . . ?
C14 C13 H13 119.9 . . ?
C15 C14 C13 118.52(18) . . ?
C15 C14 H14 120.7 . . ?
C13 C14 H14 120.7 . . ?
N11 C15 C14 121.84(18) . . ?
N11 C15 C16 114.57(17) . . ?
C14 C15 C16 123.58(18) . . ?
C17 C16 C15 109.60(18) . . ?
C17 C16 C18 108.7(2) . . ?
C15 C16 C18 112.80(18) . . ?
C17 C16 C19 109.3(2) . . ?
C15 C16 C19 107.54(19) . . ?
C18 C16 C19 108.9(2) . . ?
C16 C17 H17A 109.5 . . ?
C16 C17 H17B 109.5 . . ?
H17A C17 H17B 109.5 . . ?
C16 C17 H17C 109.5 . . ?
H17A C17 H17C 109.5 . . ?
H17B C17 H17C 109.5 . . ?
C16 C18 H18A 109.5 . . ?
C16 C18 H18B 109.5 . . ?
H18A C18 H18B 109.5 . . ?
C16 C18 H18C 109.5 . . ?
H18A C18 H18C 109.5 . . ?
H18B C18 H18C 109.5 . . ?
C16 C19 H19A 109.5 . . ?
C16 C19 H19B 109.5 . . ?
H19A C19 H19B 109.5 . . ?
C16 C19 H19C 109.5 . . ?
H19A C19 H19C 109.5 . . ?
H19B C19 H19C 109.5 . . ?
C25 N20 C21 120.23(15) . . ?
C25 N20 Zn1 143.07(12) . . ?
C21 N20 Zn1 95.34(11) . . ?
N20 C21 N10 112.07(15) . . ?
N20 C21 C22 122.03(17) . . ?
N10 C21 C22 125.82(16) . . ?
C23 C22 C21 117.92(16) . . ?
C23 C22 H22 121 . . ?
C21 C22 H22 121 . . ?
C22 C23 C24 120.02(17) . . ?
C22 C23 H23 120 . . ?
C24 C23 H23 120 . . ?
C23 C24 C25 119.85(18) . . ?
C23 C24 H24 120.1 . . ?
C25 C24 H24 120.1 . . ?
N20 C25 C24 119.90(17) . . ?
N20 C25 C26 119.59(16) . . ?
C24 C25 C26 120.49(17) . . ?
C29 C26 C27 108.27(17) . . ?
C29 C26 C25 112.57(16) . . ?
C27 C26 C25 109.27(15) . . ?
C29 C26 C28 108.49(15) . . ?
C27 C26 C28 109.90(17) . . ?
C25 C26 C28 108.31(15) . . ?
C26 C27 H27A 109.5 . . ?
C26 C27 H27B 109.5 . . ?
H27A C27 H27B 109.5 . . ?
C26 C27 H27C 109.5 . . ?
H27A C27 H27C 109.5 . . ?
H27B C27 H27C 109.5 . . ?
C26 C28 H28A 109.5 . . ?
C26 C28 H28B 109.5 . . ?
H28A C28 H28B 109.5 . . ?
C26 C28 H28C 109.5 . . ?
H28A C28 H28C 109.5 . . ?
H28B C28 H28C 109.5 . . ?
C26 C29 H29A 109.5 . . ?
C26 C29 H29B 109.5 . . ?
H29A C29 H29B 109.5 . . ?
C26 C29 H29C 109.5 . . ?
H29A C29 H29C 109.5 . . ?
H29B C29 H29C 109.5 . . ?

loop_
_geom_bond_atom_site_label_1
_geom_bond_atom_site_label_2
_geom_bond_distance
_geom_bond_site_symmetry_2
_geom_bond_publ_flag
Zn1 C1 1.9703(19) . ?
Zn1 N10 2.0386(16) 2_655 ?
Zn1 N20 2.1363(15) . ?
Zn1 N10 2.2794(15) . ?
Zn1 Zn1 2.9951(4) 2_655 ?
C1 C2 1.526(3) . ?
C1 H1A 0.99 . ?
C1 H1B 0.99 . ?
C2 H2A 0.98 . ?
C2 H2B 0.98 . ?
C2 H2C 0.98 . ?
N10 C21 1.396(2) . ?
N10 C11 1.406(2) . ?
N10 Zn1 2.0386(16) 2_655 ?
N11 C11 1.336(2) . ?
N11 C15 1.347(2) . ?
C11 C12 1.399(3) . ?
C12 C13 1.372(3) . ?
C12 H12 0.95 . ?
C13 C14 1.389(3) . ?
C13 H13 0.95 . ?
C14 C15 1.377(3) . ?
C14 H14 0.95 . ?
C15 C16 1.522(3) . ?
C16 C17 1.518(3) . ?
C16 C18 1.523(3) . ?
C16 C19 1.547(3) . ?
C17 H17A 0.98 . ?
C17 H17B 0.98 . ?
C17 H17C 0.98 . ?
C18 H18A 0.98 . ?
C18 H18B 0.98 . ?
C18 H18C 0.98 . ?
C19 H19A 0.98 . ?
C19 H19B 0.98 . ?
C19 H19C 0.98 . ?
N20 C25 1.345(2) . ?
N20 C21 1.353(2) . ?
C21 C22 1.396(2) . ?
C22 C23 1.371(3) . ?
C22 H22 0.95 . ?
C23 C24 1.391(3) . ?
C23 H23 0.95 . ?
C24 C25 1.394(3) . ?
C24 H24 0.95 . ?
C25 C26 1.529(2) . ?
C26 C29 1.527(3) . ?
C26 C27 1.527(3) . ?
C26 C28 1.536(2) . ?
C27 H27A 0.98 . ?
C27 H27B 0.98 . ?
C27 H27C 0.98 . ?
C28 H28A 0.98 . ?
C28 H28B 0.98 . ?
C28 H28C 0.98 . ?
C29 H29A 0.98 . ?
C29 H29B 0.98 . ?
C29 H29C 0.98 . ?

loop_
_geom_torsion_atom_site_label_1
_geom_torsion_atom_site_label_2
_geom_torsion_atom_site_label_3
_geom_torsion_atom_site_label_4
_geom_torsion
_geom_torsion_site_symmetry_1
_geom_torsion_site_symmetry_2
_geom_torsion_site_symmetry_3
_geom_torsion_site_symmetry_4
_geom_torsion_publ_flag
N10 Zn1 C1 C2 170.04(13) 2_655 . . . ?
N20 Zn1 C1 C2 7.67(19) . . . . ?
N10 Zn1 C1 C2 -63.34(18) . . . . ?
Zn1 Zn1 C1 C2 -108.25(17) 2_655 . . . ?
C1 Zn1 N10 C21 96.50(12) . . . . ?
N10 Zn1 N10 C21 -118.91(9) 2_655 . . . ?
N20 Zn1 N10 C21 -9.31(9) . . . . ?
Zn1 Zn1 N10 C21 -115.34(11) 2_655 . . . ?
C1 Zn1 N10 C11 -23.91(16) . . . . ?
N10 Zn1 N10 C11 120.69(12) 2_655 . . . ?
N20 Zn1 N10 C11 -129.72(14) . . . . ?
Zn1 Zn1 N10 C11 124.25(15) 2_655 . . . ?
C1 Zn1 N10 Zn1 -148.16(8) . . . 2_655 ?
N10 Zn1 N10 Zn1 -3.56(8) 2_655 . . 2_655 ?
N20 Zn1 N10 Zn1 106.03(7) . . . 2_655 ?
C15 N11 C11 C12 -1.5(3) . . . . ?
C15 N11 C11 N10 -178.68(15) . . . . ?
C21 N10 C11 N11 -19.3(2) . . . . ?
Zn1 N10 C11 N11 -169.29(12) 2_655 . . . ?
Zn1 N10 C11 N11 84.72(17) . . . . ?
C21 N10 C11 C12 163.45(16) . . . . ?
Zn1 N10 C11 C12 13.5(2) 2_655 . . . ?
Zn1 N10 C11 C12 -92.49(17) . . . . ?
N11 C11 C12 C13 1.1(3) . . . . ?
N10 C11 C12 C13 178.21(16) . . . . ?
C11 C12 C13 C14 0.1(3) . . . . ?
C12 C13 C14 C15 -0.7(3) . . . . ?
C11 N11 C15 C14 0.8(3) . . . . ?
C11 N11 C15 C16 179.67(16) . . . . ?
C13 C14 C15 N11 0.3(3) . . . . ?
C13 C14 C15 C16 -178.44(18) . . . . ?
N11 C15 C16 C17 53.1(2) . . . . ?
C14 C15 C16 C17 -128.1(2) . . . . ?
N11 C15 C16 C18 174.32(18) . . . . ?
C14 C15 C16 C18 -6.8(3) . . . . ?
N11 C15 C16 C19 -65.6(2) . . . . ?
C14 C15 C16 C19 113.2(2) . . . . ?
C1 Zn1 N20 C25 64.0(2) . . . . ?
N10 Zn1 N20 C25 -102.7(2) 2_655 . . . ?
N10 Zn1 N20 C25 174.7(2) . . . . ?
Zn1 Zn1 N20 C25 -143.7(2) 2_655 . . . ?
C1 Zn1 N20 C21 -101.06(12) . . . . ?
N10 Zn1 N20 C21 92.24(11) 2_655 . . . ?
N10 Zn1 N20 C21 9.64(9) . . . . ?
Zn1 Zn1 N20 C21 51.26(9) 2_655 . . . ?
C25 N20 C21 N10 175.23(15) . . . . ?
Zn1 N20 C21 N10 -15.12(15) . . . . ?
C25 N20 C21 C22 -1.6(3) . . . . ?
Zn1 N20 C21 C22 168.00(15) . . . . ?
C11 N10 C21 N20 135.98(16) . . . . ?
Zn1 N10 C21 N20 -72.41(16) 2_655 . . . ?
Zn1 N10 C21 N20 14.09(14) . . . . ?
C11 N10 C21 C22 -47.3(2) . . . . ?
Zn1 N10 C21 C22 104.32(18) 2_655 . . . ?
Zn1 N10 C21 C22 -169.17(17) . . . . ?
N20 C21 C22 C23 2.5(3) . . . . ?
N10 C21 C22 C23 -173.95(17) . . . . ?
C21 C22 C23 C24 -1.4(3) . . . . ?
C22 C23 C24 C25 -0.4(3) . . . . ?
C21 N20 C25 C24 -0.3(3) . . . . ?
Zn1 N20 C25 C24 -162.96(15) . . . . ?
C21 N20 C25 C26 177.97(16) . . . . ?
Zn1 N20 C25 C26 15.3(3) . . . . ?
C23 C24 C25 N20 1.3(3) . . . . ?
C23 C24 C25 C26 -176.93(17) . . . . ?
N20 C25 C26 C29 2.9(2) . . . . ?
C24 C25 C26 C29 -178.82(17) . . . . ?
N20 C25 C26 C27 123.28(19) . . . . ?
C24 C25 C26 C27 -58.5(2) . . . . ?
N20 C25 C26 C28 -117.01(19) . . . . ?
C24 C25 C26 C28 61.2(2) . . . . ?
